data_7122379
loop_
_publ_author_name
'Wang, Yi'
'Zavalij, Peter'
'Eichhorn, Bryan'

_publ_section_title
;
 The cyclo-Sb<sub>6</sub> ring in the
 [Sb<sub>6</sub>(RuCp*)<sub>2</sub>]<sup>2-</sup> ion.
;
_journal_issue 84
_journal_name_full 'Chemical communications (Cambridge, England)'
_journal_page_first 11917
_journal_page_last 11920
_journal_paper_doi 10.1039/c8cc06542j
_journal_volume 54
_journal_year 2018
_chemical_formula_moiety 'C20 H30 Ru2 Sb6, 2(C18 H36 K N2 O6), 2(C7 H8)'
_chemical_formula_sum 'C70 H118 K2 N4 O12 Ru2 Sb6'
_chemical_formula_weight 2218.52
_chemical_name_systematic RuSb6-cluster
_space_group_crystal_system triclinic
_space_group_IT_number 2
_space_group_name_Hall '-P 1'
_space_group_name_H-M_alt 'P -1'
_symmetry_cell_setting triclinic
_symmetry_space_group_name_Hall '-P 1'
_symmetry_space_group_name_H-M 'P -1'
_atom_sites_solution_hydrogens geom
_atom_sites_solution_primary direct
_atom_sites_solution_secondary difmap
_audit_creation_method 'SHELXL-2014 & ZCIF'
_audit_update_record
;
2018-07-31 deposited with the CCDC.
2018-09-26 downloaded from the CCDC.
;
_cell_angle_alpha 87.7781(14)
_cell_angle_beta 84.4934(13)
_cell_angle_gamma 79.1444(14)
_cell_formula_units_Z 2
_cell_length_a 13.0477(11)
_cell_length_b 14.1374(12)
_cell_length_c 23.620(2)
_cell_measurement_reflns_used 30388
_cell_measurement_temperature 150(2)
_cell_measurement_theta_max 31.8
_cell_measurement_theta_min 2.2
_cell_volume 4258.3(6)
_computing_cell_refinement Apex2
_computing_data_collection 'Apex2 (Bruker, 2010)'
_computing_data_reduction 'Apex2, Saint'
_computing_molecular_graphics 'Olex2 (Dolomanov, 2009)'
_computing_publication_material 'Apex2, SHELXL-2014, Platon (Spek, 1990)'
_computing_structure_refinement 'ShelXL-2014 (Sheldrick, 2014)'
_computing_structure_solution 'ShelXT-2014 (Sheldrick, 2014)'
_diffrn_ambient_temperature 150(2)
_diffrn_detector 'CCD area detector'
_diffrn_detector_area_resol_mean 8.333
_diffrn_measured_fraction_theta_full 1.000
_diffrn_measured_fraction_theta_max 0.983
_diffrn_measurement_device_type 'Bruker Smart Apex II CCD'
_diffrn_measurement_method '\f and \w scans'
_diffrn_measurement_specimen_support 'MiTeGen loop'
_diffrn_orient_matrix_type standard
_diffrn_orient_matrix_UB_11 0.0758820
_diffrn_orient_matrix_UB_12 -0.0155066
_diffrn_orient_matrix_UB_13 -0.0141118
_diffrn_orient_matrix_UB_21 -0.0090702
_diffrn_orient_matrix_UB_22 0.0589819
_diffrn_orient_matrix_UB_23 -0.0251462
_diffrn_orient_matrix_UB_31 0.0173136
_diffrn_orient_matrix_UB_32 0.0383453
_diffrn_orient_matrix_UB_33 0.0312806
_diffrn_radiation_monochromator graphite
_diffrn_radiation_type MoK\a
_diffrn_radiation_wavelength 0.71073
_diffrn_reflns_av_R_equivalents 0.0276
_diffrn_reflns_av_unetI/netI 0.0339
_diffrn_reflns_Laue_measured_fraction_full 1.000
_diffrn_reflns_Laue_measured_fraction_max 0.983
_diffrn_reflns_limit_h_max 19
_diffrn_reflns_limit_h_min -19
_diffrn_reflns_limit_k_max 20
_diffrn_reflns_limit_k_min -20
_diffrn_reflns_limit_l_max 34
_diffrn_reflns_limit_l_min -34
_diffrn_reflns_number 101412
_diffrn_reflns_point_group_measured_fraction_full 1.000
_diffrn_reflns_point_group_measured_fraction_max 0.983
_diffrn_reflns_theta_full 25.242
_diffrn_reflns_theta_max 31.499
_diffrn_reflns_theta_min 1.596
_diffrn_source 'sealed tube'
_exptl_absorpt_coefficient_mu 2.369
_exptl_absorpt_correction_T_max 0.789
_exptl_absorpt_correction_T_min 0.691
_exptl_absorpt_correction_type multi-scan
_exptl_absorpt_process_details 'SADABS (Sheldrick, 2008)'
_exptl_crystal_colour black
_exptl_crystal_density_diffrn 1.730
_exptl_crystal_density_method 'not measured'
_exptl_crystal_description prism
_exptl_crystal_F_000 2188
_exptl_crystal_size_max 0.26
_exptl_crystal_size_mid 0.105
_exptl_crystal_size_min 0.10
_refine_diff_density_max 0.895
_refine_diff_density_min -0.626
_refine_diff_density_rms 0.086
_refine_ls_extinction_method none
_refine_ls_goodness_of_fit_ref 1.001
_refine_ls_hydrogen_treatment constr
_refine_ls_matrix_type full
_refine_ls_number_parameters 968
_refine_ls_number_reflns 27856
_refine_ls_number_restraints 758
_refine_ls_restrained_S_all 0.997
_refine_ls_R_factor_all 0.0371
_refine_ls_R_factor_gt 0.0248
_refine_ls_shift/su_max 0.002
_refine_ls_shift/su_mean 0.000
_refine_ls_structure_factor_coef Fsqd
_refine_ls_weighting_details 'w=1/[\s^2^(Fo^2^)+(0.0268P)^2^+0.3996P] where P=(Fo^2^+2Fc^2^)/3'
_refine_ls_weighting_scheme calc
_refine_ls_wR_factor_gt 0.0552
_refine_ls_wR_factor_ref 0.0572
_reflns_Friedel_coverage 0.000
_reflns_number_gt 21741
_reflns_number_total 27856
_reflns_threshold_expression 'I > 2\s(I)'
_cod_data_source_file c8cc06542j2.cif
_cod_data_source_block 3011
_cod_depositor_comments
;
The following automatic conversions were performed:

'_symmetry_cell_setting' value 'Triclinic' changed to 'triclinic'
according to
/home/data/users/saulius/crontab/automatic-downloads/rss-feeds/RSC/lib/dictionaries/cif_core.dic
dictionary named 'cif_core.dic' version 2.4.2 from 2011-04-26.

Automatic conversion script
Id: cif_fix_values 4973 2017-02-22 13:04:09Z antanas 

 Adding full bibliography for 7122378--7122379.cif.
;
_cod_original_cell_volume 4258.2(6)
_cod_original_sg_symbol_H-M P-1
_cod_database_code 7122379
_shelx_shelxl_version_number 2017/1
_shelx_space_group_comment
;
The symmetry employed for this shelxl refinement is uniquely defined
by the following loop, which should always be used as a source of
symmetry information in preference to the above space-group names.
They are only intended as comments.
;
_shelx_estimated_absorpt_t_min 0.578
_shelx_estimated_absorpt_t_max 0.798

loop_
_space_group_symop_operation_xyz
'x, y, z'
'-x, -y, -z'

loop_
_atom_site_label
_atom_site_type_symbol
_atom_site_fract_x
_atom_site_fract_y
_atom_site_fract_z
_atom_site_U_iso_or_equiv
_atom_site_adp_type
_atom_site_occupancy
_atom_site_site_symmetry_order
_atom_site_calc_flag
_atom_site_refinement_flags_posn
_atom_site_refinement_flags_adp
_atom_site_refinement_flags_occupancy
_atom_site_disorder_assembly
_atom_site_disorder_group
Ru1 Ru 0.60377(2) 0.30811(2) 0.30863(2) 0.02063(3) Uani 1 1 d . . . . .
Ru2 Ru 0.90783(2) 0.19766(2) 0.22432(2) 0.02317(3) Uani 1 1 d . . . . .
Sb1 Sb 0.58718(2) 0.29203(2) 0.19703(2) 0.02588(3) Uani 1 1 d . . . . .
Sb2 Sb 0.71946(2) 0.14862(2) 0.25334(2) 0.02469(3) Uani 1 1 d . . . . .
Sb3 Sb 0.79107(2) 0.28356(2) 0.14122(2) 0.02751(3) Uani 1 1 d . . . . .
Sb4 Sb 0.88092(2) 0.39136(2) 0.20881(2) 0.02751(3) Uani 1 1 d . . . . .
Sb5 Sb 0.81594(2) 0.26529(2) 0.32664(2) 0.02610(3) Uani 1 1 d . . . . .
Sb6 Sb 0.71604(2) 0.44956(2) 0.29569(2) 0.02727(3) Uani 1 1 d . . . . .
C10 C 0.54368(17) 0.24185(15) 0.38720(9) 0.0299(4) Uani 1 1 d . . . . .
C11 C 0.47610(16) 0.23362(14) 0.34345(9) 0.0286(4) Uani 1 1 d . . . . .
C12 C 0.42999(15) 0.32791(15) 0.32597(8) 0.0272(4) Uani 1 1 d . . . . .
C13 C 0.46881(15) 0.39642(13) 0.35781(8) 0.0248(4) Uani 1 1 d . . . . .
C14 C 0.53878(16) 0.34308(15) 0.39608(8) 0.0267(4) Uani 1 1 d . . . . .
C15 C 0.6018(2) 0.15969(17) 0.41958(10) 0.0431(6) Uani 1 1 d . . . . .
H15A H 0.656907 0.181377 0.438238 0.065 Uiso 1 1 calc R U . . .
H15B H 0.633414 0.107940 0.393396 0.065 Uiso 1 1 calc R U . . .
H15C H 0.553182 0.135698 0.448392 0.065 Uiso 1 1 calc R U . . .
C16 C 0.4527(2) 0.14131(17) 0.32338(11) 0.0456(6) Uani 1 1 d . . . . .
H16A H 0.389356 0.155132 0.303027 0.068 Uiso 1 1 calc R U . . .
H16B H 0.441614 0.098659 0.356198 0.068 Uiso 1 1 calc R U . . .
H16C H 0.511804 0.109802 0.297801 0.068 Uiso 1 1 calc R U . . .
C17 C 0.34513(17) 0.35255(19) 0.28603(10) 0.0407(6) Uani 1 1 d . . . . .
H17A H 0.276666 0.353602 0.307320 0.061 Uiso 1 1 calc R U . . .
H17B H 0.356054 0.304023 0.256447 0.061 Uiso 1 1 calc R U . . .
H17C H 0.347433 0.416051 0.268327 0.061 Uiso 1 1 calc R U . . .
C18 C 0.43158(17) 0.50311(15) 0.35737(10) 0.0354(5) Uani 1 1 d . . . . .
H18A H 0.403981 0.523916 0.320849 0.053 Uiso 1 1 calc R U . . .
H18B H 0.490188 0.535228 0.362695 0.053 Uiso 1 1 calc R U . . .
H18C H 0.376168 0.520132 0.388281 0.053 Uiso 1 1 calc R U . . .
C19 C 0.58988(19) 0.38630(18) 0.44001(9) 0.0400(5) Uani 1 1 d . . . . .
H19A H 0.644931 0.337269 0.454807 0.060 Uiso 1 1 calc R U . . .
H19B H 0.537441 0.410152 0.471205 0.060 Uiso 1 1 calc R U . . .
H19C H 0.620824 0.439856 0.422846 0.060 Uiso 1 1 calc R U . . .
C20 C 1.00573(16) 0.06309(15) 0.25334(10) 0.0317(5) Uani 1 1 d . . . . .
C21 C 1.06421(16) 0.13899(15) 0.25261(9) 0.0306(5) Uani 1 1 d . . . . .
C22 C 1.07918(18) 0.17297(17) 0.19566(11) 0.0395(5) Uani 1 1 d . . . . .
C23 C 1.0300(2) 0.1200(2) 0.16082(10) 0.0495(7) Uani 1 1 d . . . . .
C24 C 0.98319(18) 0.05210(18) 0.19598(12) 0.0444(7) Uani 1 1 d . . . . .
C25 C 0.9844(2) 0.0007(2) 0.30418(13) 0.0597(8) Uani 1 1 d . . . . .
H25A H 0.951949 0.041411 0.336137 0.089 Uiso 1 1 calc R U . . .
H25B H 1.050375 -0.038621 0.314553 0.089 Uiso 1 1 calc R U . . .
H25C H 0.936837 -0.041434 0.295116 0.089 Uiso 1 1 calc R U . . .
C26 C 1.11413(19) 0.1685(2) 0.30179(12) 0.0556(8) Uani 1 1 d . . . . .
H26A H 1.069245 0.162459 0.336969 0.083 Uiso 1 1 calc R U . . .
H26B H 1.123239 0.235540 0.296121 0.083 Uiso 1 1 calc R U . . .
H26C H 1.182634 0.126788 0.304547 0.083 Uiso 1 1 calc R U . . .
C27 C 1.1467(2) 0.2450(2) 0.17545(16) 0.0766(11) Uani 1 1 d . . . . .
H27A H 1.141387 0.293801 0.204481 0.115 Uiso 1 1 calc R U . . .
H27B H 1.122864 0.276192 0.140022 0.115 Uiso 1 1 calc R U . . .
H27C H 1.219688 0.212033 0.168659 0.115 Uiso 1 1 calc R U . . .
C28 C 1.0357(3) 0.1253(3) 0.09678(12) 0.1034(17) Uani 1 1 d . . . . .
H28A H 1.104602 0.091696 0.081064 0.155 Uiso 1 1 calc R U . . .
H28B H 1.025154 0.192884 0.083936 0.155 Uiso 1 1 calc R U . . .
H28C H 0.981017 0.094692 0.083697 0.155 Uiso 1 1 calc R U . . .
C29 C 0.9283(2) -0.0250(2) 0.17749(18) 0.0947(15) Uani 1 1 d . . . . .
H29A H 0.892643 -0.002483 0.143455 0.142 Uiso 1 1 calc R U . . .
H29B H 0.876783 -0.038816 0.208163 0.142 Uiso 1 1 calc R U . . .
H29C H 0.979955 -0.083701 0.168850 0.142 Uiso 1 1 calc R U . . .
K1 K 0.91817(3) 0.71358(3) 0.41785(2) 0.02725(9) Uani 1 1 d . . . . .
C1A C 0.8523(2) 0.88881(18) 0.53743(11) 0.0465(6) Uani 1 1 d . . . . .
H1A1 H 0.822072 0.911013 0.575752 0.056 Uiso 1 1 calc R U . . .
H1A2 H 0.840192 0.944836 0.510840 0.056 Uiso 1 1 calc R U . . .
C2A C 0.9686(2) 0.8554(2) 0.53895(11) 0.0472(6) Uani 1 1 d . . . . .
H2A1 H 0.999290 0.906147 0.555155 0.057 Uiso 1 1 calc R U . . .
H2A2 H 0.982306 0.796816 0.563425 0.057 Uiso 1 1 calc R U . . .
O3A O 1.01536(13) 0.83518(12) 0.48296(7) 0.0410(4) Uani 1 1 d . . . . .
C4A C 1.12623(19) 0.80848(19) 0.48259(11) 0.0447(6) Uani 1 1 d . . . . .
H4A1 H 1.144506 0.748749 0.505645 0.054 Uiso 1 1 calc R U . . .
H4A2 H 1.154709 0.860117 0.499330 0.054 Uiso 1 1 calc R U . . .
C5A C 1.1725(2) 0.79261(19) 0.42263(11) 0.0458(6) Uani 1 1 d . . . . .
H5A1 H 1.149986 0.850784 0.398970 0.055 Uiso 1 1 calc R U . . .
H5A2 H 1.249973 0.780275 0.421300 0.055 Uiso 1 1 calc R U . . .
O6A O 1.13850(12) 0.71211(11) 0.40105(7) 0.0381(4) Uani 1 1 d . . . . .
C7A C 1.18401(18) 0.69322(18) 0.34470(10) 0.0401(5) Uani 1 1 d . . . . .
H7A1 H 1.261212 0.685198 0.343529 0.048 Uiso 1 1 calc R U . . .
H7A2 H 1.158523 0.747961 0.319113 0.048 Uiso 1 1 calc R U . . .
C8A C 1.15408(18) 0.60206(18) 0.32514(10) 0.0397(5) Uani 1 1 d . . . . .
H8A1 H 1.194311 0.583492 0.288296 0.048 Uiso 1 1 calc R U . . .
H8A2 H 1.174308 0.549462 0.353103 0.048 Uiso 1 1 calc R U . . .
N9A N 1.04166(14) 0.61173(14) 0.31843(7) 0.0350(4) Uani 1 1 d . . . . .
C10A C 1.0148(2) 0.51576(19) 0.31631(10) 0.0446(6) Uani 1 1 d . . . . .
H10A H 1.068607 0.475673 0.290509 0.054 Uiso 1 1 calc R U . . .
H10B H 0.946992 0.522330 0.299612 0.054 Uiso 1 1 calc R U . . .
C11A C 1.00664(19) 0.46375(16) 0.37278(11) 0.0410(6) Uani 1 1 d . . . . .
H11A H 0.989857 0.399404 0.367520 0.049 Uiso 1 1 calc R U . . .
H11B H 1.074395 0.454815 0.389751 0.049 Uiso 1 1 calc R U . . .
O12A O 0.92627(12) 0.51877(10) 0.40976(6) 0.0327(3) Uani 1 1 d . . . . .
C13A C 0.89278(18) 0.46196(15) 0.45608(10) 0.0357(5) Uani 1 1 d . . . . .
H13A H 0.950576 0.441043 0.480662 0.043 Uiso 1 1 calc R U . . .
H13B H 0.872446 0.403813 0.441832 0.043 Uiso 1 1 calc R U . . .
C14A C 0.80161(19) 0.52039(16) 0.48930(10) 0.0369(5) Uani 1 1 d . . . . .
H14A H 0.742983 0.538948 0.465010 0.044 Uiso 1 1 calc R U . . .
H14B H 0.777766 0.481705 0.522070 0.044 Uiso 1 1 calc R U . . .
O15A O 0.83058(11) 0.60486(11) 0.50920(6) 0.0320(3) Uani 1 1 d . . . . .
C16A C 0.75209(18) 0.65486(18) 0.54881(10) 0.0392(5) Uani 1 1 d . . . . .
H16D H 0.741326 0.613011 0.582612 0.047 Uiso 1 1 calc R U . . .
H16E H 0.684991 0.672230 0.531229 0.047 Uiso 1 1 calc R U . . .
C17A C 0.7858(2) 0.74421(17) 0.56633(9) 0.0406(5) Uani 1 1 d . . . . .
H17D H 0.734292 0.774992 0.596796 0.049 Uiso 1 1 calc R U . . .
H17E H 0.854126 0.725546 0.582555 0.049 Uiso 1 1 calc R U . . .
N18A N 0.79608(15) 0.81547(13) 0.52007(8) 0.0357(4) Uani 1 1 d . . . . .
C19A C 0.69223(19) 0.86173(17) 0.50447(11) 0.0446(6) Uani 1 1 d . . . . .
H19D H 0.659969 0.909305 0.533707 0.054 Uiso 1 1 calc R U . . .
H19E H 0.647642 0.812241 0.504743 0.054 Uiso 1 1 calc R U . . .
C20A C 0.6930(2) 0.91190(17) 0.44718(12) 0.0465(6) Uani 1 1 d . . . . .
H20A H 0.621133 0.944817 0.440469 0.056 Uiso 1 1 calc R U . . .
H20B H 0.738126 0.961089 0.446007 0.056 Uiso 1 1 calc R U . . .
O21A O 0.73171(12) 0.84328(11) 0.40406(7) 0.0392(4) Uani 1 1 d . . . . .
C22A C 0.7200(2) 0.8856(2) 0.34908(12) 0.0578(8) Uani 1 1 d . . . . .
H22A H 0.762857 0.936485 0.342691 0.069 Uiso 1 1 calc R U . . .
H22B H 0.645763 0.915518 0.345898 0.069 Uiso 1 1 calc R U . . .
C23A C 0.7545(2) 0.8095(3) 0.30531(11) 0.0610(9) Uani 1 1 d . . . . .
H23A H 0.714372 0.756855 0.313081 0.073 Uiso 1 1 calc R U . . .
H23B H 0.740664 0.837318 0.267076 0.073 Uiso 1 1 calc R U . . .
O24A O 0.86422(12) 0.77192(14) 0.30665(7) 0.0453(4) Uani 1 1 d . . . . .
C25A C 0.9000(2) 0.7030(2) 0.26370(11) 0.0550(7) Uani 1 1 d . . . . .
H25D H 0.886096 0.732692 0.225890 0.066 Uiso 1 1 calc R U . . .
H25E H 0.862146 0.648426 0.269818 0.066 Uiso 1 1 calc R U . . .
C26A C 1.0161(2) 0.6672(2) 0.26590(10) 0.0506(7) Uani 1 1 d . . . . .
H26D H 1.042841 0.626006 0.232746 0.061 Uiso 1 1 calc R U . . .
H26E H 1.052196 0.723009 0.262913 0.061 Uiso 1 1 calc R U . . .
K2 K 0.48487(3) 0.79887(3) 0.10171(2) 0.02619(9) Uani 1 1 d . . . . .
C1B C 0.21894(18) 0.85650(18) 0.18257(10) 0.0419(6) Uani 1 1 d . . . . .
H1B1 H 0.245810 0.818886 0.216019 0.050 Uiso 1 1 calc R U . . .
H1B2 H 0.141451 0.867505 0.187801 0.050 Uiso 1 1 calc R U . . .
C2B C 0.25374(18) 0.95245(17) 0.18043(11) 0.0419(6) Uani 1 1 d . . . . .
H2B1 H 0.230055 0.989897 0.146265 0.050 Uiso 1 1 calc R U . . .
H2B2 H 0.222471 0.989716 0.214493 0.050 Uiso 1 1 calc R U . . .
O3B O 0.36480(11) 0.93650(10) 0.17856(6) 0.0323(3) Uani 1 1 d . . . . .
C4B C 0.40131(19) 1.02529(16) 0.17849(10) 0.0389(5) Uani 1 1 d . . . . .
H4B1 H 0.365694 1.063896 0.211234 0.047 Uiso 1 1 calc R U . . .
H4B2 H 0.384463 1.062554 0.143148 0.047 Uiso 1 1 calc R U . . .
C5B C 0.51600(19) 1.00662(17) 0.18222(10) 0.0399(6) Uani 1 1 d . . . . .
H5B1 H 0.540308 1.068309 0.185319 0.048 Uiso 1 1 calc R U . . .
H5B2 H 0.533318 0.966610 0.216549 0.048 Uiso 1 1 calc R U . . .
O6B O 0.56727(12) 0.95796(11) 0.13276(6) 0.0354(3) Uani 1 1 d . . . . .
C7B C 0.67768(18) 0.95121(18) 0.13100(10) 0.0415(6) Uani 1 1 d . . . . .
H7B1 H 0.704256 0.914732 0.164876 0.050 Uiso 1 1 calc R U . . .
H7B2 H 0.694686 1.016520 0.131429 0.050 Uiso 1 1 calc R U . . .
C8B C 0.72938(19) 0.90077(18) 0.07767(10) 0.0417(6) Uani 1 1 d . . . . .
H8B1 H 0.702532 0.938459 0.044243 0.050 Uiso 1 1 calc R U . . .
H8B2 H 0.805723 0.899640 0.075859 0.050 Uiso 1 1 calc R U . . .
N9B N 0.71196(15) 0.80161(14) 0.07398(8) 0.0369(4) Uani 1 1 d . . . . .
C10B C 0.7702(2) 0.73831(19) 0.11548(12) 0.0498(7) Uani 1 1 d . . . . .
H10C H 0.759083 0.770793 0.152548 0.060 Uiso 1 1 calc R U . . .
H10D H 0.845886 0.729248 0.102868 0.060 Uiso 1 1 calc R U . . .
C11B C 0.7398(2) 0.64097(19) 0.12395(13) 0.0530(7) Uani 1 1 d . . . . .
H11C H 0.750000 0.607471 0.087235 0.064 Uiso 1 1 calc R U . . .
H11D H 0.784746 0.601349 0.150824 0.064 Uiso 1 1 calc R U . . .
O12B O 0.63327(14) 0.65266(12) 0.14588(7) 0.0452(4) Uani 1 1 d . . . . .
C13B C 0.6001(2) 0.56192(17) 0.15217(11) 0.0489(7) Uani 1 1 d . . . . .
H13C H 0.651358 0.515365 0.172410 0.059 Uiso 1 1 calc R U . . .
H13D H 0.595929 0.536119 0.114259 0.059 Uiso 1 1 calc R U . . .
C14B C 0.4953(2) 0.57496(18) 0.18507(11) 0.0516(7) Uani 1 1 d . . . . .
H14C H 0.473856 0.511703 0.192165 0.062 Uiso 1 1 calc R U . . .
H14D H 0.498756 0.603615 0.222272 0.062 Uiso 1 1 calc R U . . .
O15B O 0.42055(13) 0.63688(11) 0.15342(7) 0.0410(4) Uani 1 1 d . . . . .
C16B C 0.3173(2) 0.64293(18) 0.17970(11) 0.0469(6) Uani 1 1 d . . . . .
H16F H 0.310801 0.674962 0.216746 0.056 Uiso 1 1 calc R U . . .
H16G H 0.301601 0.577420 0.186690 0.056 Uiso 1 1 calc R U . . .
C17B C 0.2417(2) 0.69918(18) 0.14175(11) 0.0443(6) Uani 1 1 d . . . . .
H17F H 0.249673 0.666494 0.104842 0.053 Uiso 1 1 calc R U . . .
H17G H 0.169525 0.699052 0.159087 0.053 Uiso 1 1 calc R U . . .
N18B N 0.25499(14) 0.79964(13) 0.13119(8) 0.0345(4) Uani 1 1 d . . . . .
C19B C 0.19707(19) 0.8414(2) 0.08304(11) 0.0466(6) Uani 1 1 d . . . . .
H19F H 0.190635 0.912347 0.083085 0.056 Uiso 1 1 calc R U . . .
H19G H 0.125437 0.826877 0.088510 0.056 Uiso 1 1 calc R U . . .
C20B C 0.24726(19) 0.8053(2) 0.02594(10) 0.0461(6) Uani 1 1 d . . . . .
H20C H 0.256513 0.734148 0.025624 0.055 Uiso 1 1 calc R U . . .
H20D H 0.201533 0.832102 -0.004141 0.055 Uiso 1 1 calc R U . . .
O21B O 0.34613(12) 0.83371(12) 0.01507(6) 0.0390(4) Uani 1 1 d . . . . .
C22B C 0.3963(2) 0.7965(2) -0.03803(10) 0.0490(7) Uani 1 1 d . . . . .
H22C H 0.349686 0.817641 -0.068606 0.059 Uiso 1 1 calc R U . . .
H22D H 0.410045 0.725211 -0.036026 0.059 Uiso 1 1 calc R U . . .
C23B C 0.4969(2) 0.8313(2) -0.05144(10) 0.0496(7) Uani 1 1 d . . . . .
H23C H 0.527493 0.811060 -0.090044 0.059 Uiso 1 1 calc R U . . .
H23D H 0.483910 0.902581 -0.050774 0.059 Uiso 1 1 calc R U . . .
O24B O 0.56820(13) 0.79266(12) -0.01071(6) 0.0399(4) Uani 1 1 d . . . . .
C25B C 0.6698(2) 0.8108(2) -0.02675(10) 0.0513(7) Uani 1 1 d . . . . .
H25F H 0.667970 0.881164 -0.029237 0.062 Uiso 1 1 calc R U . . .
H25G H 0.695194 0.783707 -0.064660 0.062 Uiso 1 1 calc R U . . .
C26B C 0.7425(2) 0.7659(2) 0.01615(11) 0.0487(7) Uani 1 1 d . . . . .
H26F H 0.745964 0.695315 0.016872 0.058 Uiso 1 1 calc R U . . .
H26G H 0.813670 0.778114 0.003906 0.058 Uiso 1 1 calc R U . . .
C1C C 0.5781(3) 0.6787(2) 0.41628(14) 0.0796(11) Uani 1 1 d D . . . .
H1C1 H 0.540539 0.665500 0.452806 0.119 Uiso 1 1 calc R U . . .
H1C2 H 0.640798 0.703887 0.423051 0.119 Uiso 1 1 calc R U . . .
H1C3 H 0.598767 0.619039 0.394908 0.119 Uiso 1 1 calc R U . . .
C2C C 0.5080(2) 0.75177(18) 0.38270(11) 0.0479(7) Uani 1 1 d D . . . .
C3C C 0.5036(2) 0.7405(2) 0.32512(11) 0.0491(6) Uani 1 1 d D . . . .
H3C H 0.542715 0.683823 0.307746 0.059 Uiso 1 1 calc R U . . .
C4C C 0.4465(2) 0.8063(2) 0.29288(12) 0.0529(7) Uani 1 1 d . . . . .
H4C H 0.445531 0.796359 0.253395 0.064 Uiso 1 1 calc R U . . .
C5C C 0.3892(2) 0.8883(2) 0.31770(13) 0.0541(7) Uani 1 1 d . . . . .
H5C H 0.348464 0.934825 0.294867 0.065 Uiso 1 1 calc R U . . .
C6C C 0.3893(2) 0.9047(2) 0.37408(14) 0.0596(8) Uani 1 1 d . . . . .
H6C H 0.349116 0.961692 0.390563 0.071 Uiso 1 1 calc R U . . .
C7C C 0.4508(2) 0.8348(2) 0.40777(12) 0.0640(9) Uani 1 1 d D . . . .
H7C H 0.452653 0.844735 0.447167 0.077 Uiso 1 1 calc R U . . .
C1D C 0.0371(5) 0.5757(7) 0.0533(4) 0.105(3) Uani 0.453(3) 1 d D U P A 1
H1D1 H -0.005488 0.527851 0.046398 0.157 Uiso 0.453(3) 1 calc R U P A 1
H1D2 H 0.034471 0.622846 0.021668 0.157 Uiso 0.453(3) 1 calc R U P A 1
H1D3 H 0.009561 0.608748 0.088807 0.157 Uiso 0.453(3) 1 calc R U P A 1
C2D C 0.1482(4) 0.5264(5) 0.0578(3) 0.0760(14) Uani 0.453(3) 1 d DG U P A 1
C3D C 0.1763(4) 0.4729(5) 0.1064(2) 0.0687(15) Uani 0.453(3) 1 d DG U P A 1
H3D H 0.124343 0.465192 0.136402 0.082 Uiso 0.453(3) 1 calc R U P A 1
C4D C 0.2804(5) 0.4307(4) 0.1112(2) 0.0713(16) Uani 0.453(3) 1 d G U P A 1
H4D H 0.299586 0.394120 0.144360 0.086 Uiso 0.453(3) 1 calc R U P A 1
C5D C 0.3564(4) 0.4419(4) 0.0673(3) 0.0711(16) Uani 0.453(3) 1 d G U P A 1
H5D H 0.427567 0.413075 0.070517 0.085 Uiso 0.453(3) 1 calc R U P A 1
C6D C 0.3283(4) 0.4954(5) 0.0187(2) 0.0790(17) Uani 0.453(3) 1 d G U P A 1
H6D H 0.380304 0.503101 -0.011284 0.095 Uiso 0.453(3) 1 calc R U P A 1
C7D C 0.2242(5) 0.5376(5) 0.0140(2) 0.0687(15) Uani 0.453(3) 1 d DG U P A 1
H7D H 0.205061 0.574173 -0.019243 0.082 Uiso 0.453(3) 1 calc R U P A 1
C1E C 0.4070(6) 0.4635(9) 0.0373(5) 0.098(3) Uani 0.328(2) 1 d D U P B 2
H1E1 H 0.429402 0.432742 0.000527 0.147 Uiso 0.328(2) 1 calc R U P B 2
H1E2 H 0.434780 0.420194 0.067866 0.147 Uiso 0.328(2) 1 calc R U P B 2
H1E3 H 0.433454 0.523820 0.037863 0.147 Uiso 0.328(2) 1 calc R U P B 2
C2E C 0.2891(5) 0.4844(6) 0.0458(3) 0.0725(15) Uani 0.328(2) 1 d DG U P B 2
C3E C 0.2324(6) 0.5408(7) 0.0058(3) 0.0741(18) Uani 0.328(2) 1 d DG U P B 2
H3E H 0.267720 0.561576 -0.028187 0.089 Uiso 0.328(2) 1 calc R U P B 2
C4E C 0.1241(6) 0.5669(6) 0.0153(3) 0.0787(18) Uani 0.328(2) 1 d G U P B 2
H4E H 0.085431 0.605432 -0.012060 0.094 Uiso 0.328(2) 1 calc R U P B 2
C5E C 0.0725(5) 0.5366(6) 0.0650(4) 0.086(2) Uani 0.328(2) 1 d G U P B 2
H5E H -0.001497 0.554358 0.071547 0.103 Uiso 0.328(2) 1 calc R U P B 2
C6E C 0.1292(6) 0.4802(7) 0.1051(3) 0.0788(19) Uani 0.328(2) 1 d G U P B 2
H6E H 0.093865 0.459427 0.139029 0.095 Uiso 0.328(2) 1 calc R U P B 2
C7E C 0.2374(6) 0.4541(6) 0.0955(3) 0.0710(17) Uani 0.328(2) 1 d DG U P B 2
H7E H 0.276155 0.415569 0.122903 0.085 Uiso 0.328(2) 1 calc R U P B 2
C1F C 0.0579(11) 0.6006(13) 0.0119(8) 0.092(4) Uani 0.219(3) 1 d D U P C 3
H1F1 H 0.038718 0.663124 0.030482 0.139 Uiso 0.219(3) 1 calc R U P C 3
H1F2 H -0.001077 0.566382 0.017692 0.139 Uiso 0.219(3) 1 calc R U P C 3
H1F3 H 0.075023 0.610723 -0.028897 0.139 Uiso 0.219(3) 1 calc R U P C 3
C2F C 0.1515(8) 0.5419(11) 0.0373(5) 0.0757(19) Uani 0.219(3) 1 d DG U P C 3
C3F C 0.2512(9) 0.5317(14) 0.0089(5) 0.072(2) Uani 0.219(3) 1 d DG U P C 3
H3F H 0.260917 0.560558 -0.027714 0.086 Uiso 0.219(3) 1 calc R U P C 3
C4F C 0.3367(8) 0.4792(13) 0.0341(6) 0.076(2) Uani 0.219(3) 1 d G U P C 3
H4F H 0.404878 0.472168 0.014742 0.091 Uiso 0.219(3) 1 calc R U P C 3
C5F C 0.3225(10) 0.4369(10) 0.0877(6) 0.072(2) Uani 0.219(3) 1 d G U P C 3
H5F H 0.380979 0.401009 0.104971 0.086 Uiso 0.219(3) 1 calc R U P C 3
C6F C 0.2228(12) 0.4471(10) 0.1161(4) 0.077(2) Uani 0.219(3) 1 d G U P C 3
H6F H 0.213120 0.418239 0.152745 0.093 Uiso 0.219(3) 1 calc R U P C 3
C7F C 0.1373(9) 0.4996(11) 0.0909(5) 0.076(2) Uani 0.219(3) 1 d DG U P C 3
H7F H 0.069157 0.506629 0.110289 0.091 Uiso 0.219(3) 1 calc R U P C 3

loop_
_atom_site_aniso_label
_atom_site_aniso_U_11
_atom_site_aniso_U_22
_atom_site_aniso_U_33
_atom_site_aniso_U_23
_atom_site_aniso_U_13
_atom_site_aniso_U_12
Ru1 0.02099(8) 0.01822(7) 0.02246(7) -0.00236(5) -0.00051(6) -0.00346(6)
Ru2 0.02129(8) 0.02384(8) 0.02249(7) -0.00282(6) -0.00170(6) 0.00097(6)
Sb1 0.02348(7) 0.02968(7) 0.02469(6) -0.00197(5) -0.00488(5) -0.00381(5)
Sb2 0.02619(7) 0.01869(6) 0.02814(6) -0.00304(5) 0.00027(5) -0.00232(5)
Sb3 0.02586(7) 0.03430(7) 0.02147(6) -0.00104(5) -0.00314(5) -0.00271(6)
Sb4 0.02340(7) 0.02520(7) 0.03382(7) -0.00249(5) 0.00070(5) -0.00550(5)
Sb5 0.02361(7) 0.03092(7) 0.02226(6) -0.00393(5) -0.00381(5) 0.00029(5)
Sb6 0.02401(7) 0.02162(6) 0.03640(7) -0.00680(5) 0.00142(5) -0.00566(5)
C10 0.0317(12) 0.0260(10) 0.0285(10) 0.0022(8) 0.0069(8) -0.0016(9)
C11 0.0279(11) 0.0242(10) 0.0337(10) -0.0055(8) 0.0092(8) -0.0103(8)
C12 0.0221(10) 0.0306(10) 0.0295(10) -0.0057(8) 0.0021(8) -0.0075(8)
C13 0.0182(9) 0.0209(9) 0.0338(10) -0.0059(8) 0.0039(8) -0.0017(7)
C14 0.0255(10) 0.0293(10) 0.0244(9) -0.0057(8) 0.0034(8) -0.0047(8)
C15 0.0493(15) 0.0359(13) 0.0366(12) 0.0095(10) 0.0093(11) 0.0025(11)
C16 0.0472(15) 0.0352(12) 0.0571(15) -0.0196(11) 0.0200(12) -0.0228(11)
C17 0.0256(12) 0.0576(16) 0.0405(12) -0.0062(11) -0.0022(10) -0.0110(11)
C18 0.0296(12) 0.0233(10) 0.0508(13) -0.0038(9) 0.0069(10) -0.0031(9)
C19 0.0409(14) 0.0469(14) 0.0337(11) -0.0112(10) -0.0026(10) -0.0106(11)
C20 0.0215(10) 0.0259(10) 0.0444(12) 0.0031(9) -0.0013(9) 0.0024(8)
C21 0.0193(10) 0.0328(11) 0.0380(11) -0.0084(9) -0.0014(8) 0.0004(8)
C22 0.0267(12) 0.0351(12) 0.0478(14) 0.0062(10) 0.0135(10) 0.0073(10)
C23 0.0387(14) 0.0670(18) 0.0281(11) -0.0064(11) -0.0020(10) 0.0282(13)
C24 0.0231(11) 0.0425(13) 0.0652(16) -0.0321(12) -0.0099(11) 0.0095(10)
C25 0.0362(15) 0.0450(16) 0.087(2) 0.0271(15) 0.0099(14) 0.0056(12)
C26 0.0263(13) 0.076(2) 0.0636(17) -0.0311(15) -0.0133(12) 0.0040(12)
C27 0.0474(18) 0.0483(17) 0.117(3) 0.0247(18) 0.0402(19) 0.0058(14)
C28 0.088(3) 0.153(4) 0.0324(15) -0.0128(19) 0.0016(15) 0.070(3)
C29 0.0381(16) 0.075(2) 0.172(4) -0.087(3) -0.030(2) 0.0122(15)
K1 0.0251(2) 0.0264(2) 0.0304(2) 0.00273(17) -0.00457(17) -0.00495(17)
C1A 0.0490(16) 0.0390(13) 0.0528(15) -0.0163(11) -0.0063(12) -0.0074(11)
C2A 0.0474(15) 0.0517(15) 0.0453(14) -0.0155(12) -0.0078(12) -0.0113(12)
O3A 0.0361(9) 0.0488(10) 0.0414(9) -0.0055(8) -0.0071(7) -0.0136(8)
C4A 0.0408(14) 0.0487(15) 0.0520(15) -0.0012(12) -0.0137(12) -0.0226(12)
C5A 0.0382(14) 0.0478(15) 0.0584(16) 0.0036(12) -0.0080(12) -0.0250(12)
O6A 0.0322(9) 0.0410(9) 0.0447(9) -0.0001(7) -0.0019(7) -0.0167(7)
C7A 0.0275(12) 0.0458(14) 0.0463(13) 0.0049(11) 0.0036(10) -0.0096(10)
C8A 0.0279(12) 0.0456(14) 0.0437(13) -0.0022(11) 0.0052(10) -0.0060(10)
N9A 0.0285(10) 0.0480(12) 0.0289(9) 0.0006(8) -0.0001(7) -0.0095(9)
C10A 0.0408(14) 0.0568(16) 0.0379(12) -0.0196(11) 0.0039(10) -0.0132(12)
C11A 0.0395(14) 0.0285(11) 0.0564(15) -0.0112(11) -0.0017(11) -0.0092(10)
O12A 0.0376(9) 0.0253(7) 0.0353(8) -0.0008(6) -0.0005(7) -0.0072(6)
C13A 0.0415(13) 0.0249(10) 0.0432(12) 0.0044(9) -0.0073(10) -0.0118(10)
C14A 0.0420(14) 0.0322(12) 0.0407(12) 0.0053(10) -0.0036(10) -0.0189(10)
O15A 0.0306(8) 0.0348(8) 0.0319(8) -0.0014(6) 0.0016(6) -0.0111(7)
C16A 0.0329(13) 0.0478(14) 0.0351(12) 0.0010(10) 0.0046(10) -0.0073(11)
C17A 0.0428(14) 0.0443(14) 0.0316(11) -0.0074(10) 0.0054(10) -0.0029(11)
N18A 0.0330(10) 0.0337(10) 0.0391(10) -0.0066(8) -0.0041(8) -0.0016(8)
C19A 0.0382(14) 0.0346(13) 0.0579(16) -0.0117(11) -0.0029(12) 0.0029(10)
C20A 0.0361(14) 0.0256(11) 0.0761(19) 0.0019(12) -0.0122(13) 0.0017(10)
O21A 0.0340(9) 0.0344(9) 0.0463(9) 0.0153(7) -0.0075(7) 0.0000(7)
C22A 0.0357(15) 0.068(2) 0.0630(18) 0.0407(16) -0.0068(13) 0.0011(14)
C23A 0.0325(14) 0.106(3) 0.0407(14) 0.0303(16) -0.0106(11) -0.0053(15)
O24A 0.0297(9) 0.0667(12) 0.0394(9) 0.0203(8) -0.0087(7) -0.0099(8)
C25A 0.0471(16) 0.086(2) 0.0329(12) 0.0157(13) -0.0122(11) -0.0146(15)
C26A 0.0521(17) 0.0731(19) 0.0261(11) 0.0050(12) 0.0018(11) -0.0143(14)
K2 0.0281(2) 0.0255(2) 0.02416(19) -0.00075(16) -0.00306(16) -0.00262(17)
C1B 0.0285(12) 0.0486(14) 0.0475(14) -0.0176(11) 0.0080(10) -0.0064(10)
C2B 0.0306(13) 0.0381(13) 0.0543(15) -0.0166(11) -0.0035(11) 0.0033(10)
O3B 0.0284(8) 0.0260(7) 0.0410(8) -0.0082(6) -0.0010(6) -0.0006(6)
C4B 0.0453(14) 0.0259(11) 0.0442(13) -0.0101(10) 0.0031(11) -0.0052(10)
C5B 0.0479(15) 0.0370(12) 0.0391(12) -0.0135(10) 0.0014(10) -0.0187(11)
O6B 0.0343(9) 0.0361(8) 0.0383(8) -0.0090(7) -0.0040(7) -0.0109(7)
C7B 0.0350(13) 0.0444(14) 0.0490(14) -0.0083(11) -0.0064(11) -0.0151(11)
C8B 0.0330(13) 0.0499(15) 0.0451(13) -0.0049(11) 0.0010(10) -0.0165(11)
N9B 0.0313(10) 0.0441(11) 0.0353(10) -0.0078(8) -0.0050(8) -0.0045(9)
C10B 0.0354(14) 0.0520(16) 0.0606(16) -0.0050(13) -0.0197(12) 0.0036(12)
C11B 0.0411(15) 0.0467(15) 0.0666(18) -0.0007(13) -0.0170(13) 0.0099(12)
O12B 0.0476(11) 0.0347(9) 0.0473(10) 0.0030(8) -0.0067(8) 0.0082(8)
C13B 0.0598(18) 0.0295(12) 0.0511(15) 0.0058(11) -0.0115(13) 0.0094(12)
C14B 0.071(2) 0.0333(13) 0.0434(14) 0.0109(11) 0.0008(13) 0.0022(13)
O15B 0.0468(10) 0.0327(9) 0.0389(9) 0.0088(7) 0.0047(8) -0.0016(8)
C16B 0.0553(17) 0.0371(13) 0.0471(14) -0.0025(11) 0.0164(12) -0.0157(12)
C17B 0.0401(14) 0.0451(14) 0.0497(14) -0.0104(12) 0.0121(11) -0.0195(11)
N18B 0.0281(10) 0.0364(10) 0.0386(10) -0.0099(8) 0.0026(8) -0.0055(8)
C19B 0.0285(13) 0.0565(16) 0.0537(15) -0.0100(13) -0.0096(11) -0.0006(11)
C20B 0.0358(14) 0.0619(17) 0.0439(13) -0.0068(12) -0.0121(11) -0.0122(12)
O21B 0.0392(9) 0.0478(10) 0.0332(8) -0.0030(7) -0.0105(7) -0.0121(8)
C22B 0.0505(16) 0.0716(19) 0.0299(11) -0.0061(12) -0.0101(11) -0.0194(14)
C23B 0.0571(17) 0.0701(19) 0.0250(11) 0.0046(11) -0.0099(11) -0.0188(14)
O24B 0.0412(10) 0.0574(11) 0.0242(7) -0.0002(7) -0.0023(7) -0.0174(8)
C25B 0.0475(16) 0.079(2) 0.0304(12) -0.0074(12) 0.0079(11) -0.0241(14)
C26B 0.0339(14) 0.0662(18) 0.0460(14) -0.0192(13) 0.0050(11) -0.0096(12)
C1C 0.119(3) 0.065(2) 0.073(2) 0.0198(17) -0.048(2) -0.048(2)
C2C 0.0601(17) 0.0427(14) 0.0511(15) 0.0113(12) -0.0197(13) -0.0303(13)
C3C 0.0546(17) 0.0469(15) 0.0517(15) 0.0030(12) -0.0123(13) -0.0216(13)
C4C 0.0575(18) 0.0524(17) 0.0522(16) 0.0035(13) -0.0063(14) -0.0187(14)
C5C 0.0523(17) 0.0463(16) 0.0636(18) -0.0002(14) -0.0026(14) -0.0103(13)
C6C 0.0555(19) 0.0490(17) 0.075(2) -0.0075(15) 0.0091(16) -0.0191(14)
C7C 0.074(2) 0.084(2) 0.0478(16) -0.0108(16) 0.0042(15) -0.0524(19)
C1D 0.099(5) 0.084(5) 0.132(6) -0.016(5) -0.024(5) -0.008(4)
C2D 0.095(3) 0.058(3) 0.081(3) -0.012(2) -0.015(3) -0.025(2)
C3D 0.086(3) 0.047(3) 0.080(3) 0.000(2) -0.007(3) -0.030(3)
C4D 0.087(3) 0.056(3) 0.077(3) -0.009(3) -0.001(3) -0.029(3)
C5D 0.091(3) 0.054(3) 0.072(3) -0.012(3) -0.003(3) -0.024(3)
C6D 0.108(3) 0.062(3) 0.071(3) -0.017(3) 0.001(3) -0.028(3)
C7D 0.104(3) 0.049(3) 0.061(3) -0.012(2) -0.011(3) -0.030(3)
C1E 0.096(5) 0.081(6) 0.114(7) -0.022(6) -0.001(5) -0.008(6)
C2E 0.093(3) 0.054(3) 0.076(3) -0.011(2) -0.004(3) -0.028(3)
C3E 0.105(3) 0.054(3) 0.068(3) -0.011(3) -0.009(3) -0.025(3)
C4E 0.103(3) 0.055(3) 0.084(3) -0.009(3) -0.019(3) -0.023(3)
C5E 0.094(4) 0.065(4) 0.101(4) -0.009(3) -0.008(3) -0.023(3)
C6E 0.097(4) 0.061(3) 0.083(3) -0.001(3) 0.003(3) -0.032(3)
C7E 0.096(3) 0.052(3) 0.072(3) -0.005(3) -0.002(3) -0.031(3)
C1F 0.094(6) 0.080(7) 0.107(7) -0.003(6) -0.012(6) -0.022(6)
C2F 0.097(3) 0.056(3) 0.081(3) -0.009(3) -0.014(3) -0.028(3)
C3F 0.100(4) 0.053(3) 0.068(3) -0.011(3) -0.013(3) -0.023(3)
C4F 0.100(4) 0.060(3) 0.074(3) -0.010(3) -0.007(3) -0.025(3)
C5F 0.093(4) 0.055(3) 0.073(3) -0.007(3) -0.005(3) -0.029(3)
C6F 0.095(4) 0.059(3) 0.083(3) -0.006(3) -0.004(3) -0.030(3)
C7F 0.097(4) 0.058(4) 0.080(3) -0.003(3) -0.006(3) -0.032(3)

loop_
_atom_type_symbol
_atom_type_description
_atom_type_scat_dispersion_real
_atom_type_scat_dispersion_imag
_atom_type_scat_source
C C 0.0033 0.0016 'International Tables Vol C Tables 4.2.6.8 and 6.1.1.4'
H H 0.0000 0.0000 'International Tables Vol C Tables 4.2.6.8 and 6.1.1.4'
N N 0.0061 0.0033 'International Tables Vol C Tables 4.2.6.8 and 6.1.1.4'
O O 0.0106 0.0060 'International Tables Vol C Tables 4.2.6.8 and 6.1.1.4'
K K 0.2009 0.2494 'International Tables Vol C Tables 4.2.6.8 and 6.1.1.4'
Ru Ru -1.2594 0.8363 'International Tables Vol C Tables 4.2.6.8 and 6.1.1.4'
Sb Sb -0.5866 1.5461 'International Tables Vol C Tables 4.2.6.8 and 6.1.1.4'

loop_
_geom_angle_atom_site_label_1
_geom_angle_atom_site_label_2
_geom_angle_atom_site_label_3
_geom_angle
C10 Ru1 C14 38.43(7)
C10 Ru1 C11 38.26(8)
C14 Ru1 C11 63.86(7)
C10 Ru1 C13 63.81(8)
C14 Ru1 C13 38.05(7)
C11 Ru1 C13 63.31(7)
C10 Ru1 C12 63.19(8)
C14 Ru1 C12 63.32(7)
C11 Ru1 C12 37.24(8)
C13 Ru1 C12 37.81(7)
C10 Ru1 Sb6 129.03(6)
C14 Ru1 Sb6 95.83(5)
C11 Ru1 Sb6 157.22(5)
C13 Ru1 Sb6 94.50(5)
C12 Ru1 Sb6 125.88(5)
C10 Ru1 Sb1 135.49(6)
C14 Ru1 Sb1 153.01(5)
C11 Ru1 Sb1 99.19(5)
C13 Ru1 Sb1 116.52(5)
C12 Ru1 Sb1 90.32(5)
Sb6 Ru1 Sb1 95.378(7)
C10 Ru1 Sb2 101.20(5)
C14 Ru1 Sb2 136.41(6)
C11 Ru1 Sb2 94.66(5)
C13 Ru1 Sb2 157.78(5)
C12 Ru1 Sb2 121.84(5)
Sb6 Ru1 Sb2 107.690(9)
Sb1 Ru1 Sb2 61.504(6)
C10 Ru1 Sb5 97.62(6)
C14 Ru1 Sb5 98.83(5)
C11 Ru1 Sb5 128.83(6)
C13 Ru1 Sb5 131.03(5)
C12 Ru1 Sb5 160.16(5)
Sb6 Ru1 Sb5 61.200(7)
Sb1 Ru1 Sb5 108.088(7)
Sb2 Ru1 Sb5 64.261(6)
C24 Ru2 C20 37.92(9)
C24 Ru2 C21 62.88(8)
C20 Ru2 C21 37.73(8)
C24 Ru2 C23 37.55(10)
C20 Ru2 C23 62.71(9)
C21 Ru2 C23 62.02(8)
C24 Ru2 C22 62.33(9)
C20 Ru2 C22 62.58(8)
C21 Ru2 C22 37.20(8)
C23 Ru2 C22 36.64(10)
C24 Ru2 Sb2 94.23(7)
C20 Ru2 Sb2 97.56(6)
C21 Ru2 Sb2 131.25(6)
C23 Ru2 Sb2 124.48(8)
C22 Ru2 Sb2 156.38(6)
C24 Ru2 Sb3 107.83(7)
C20 Ru2 Sb3 145.48(6)
C21 Ru2 Sb3 148.64(6)
C23 Ru2 Sb3 91.96(6)
C22 Ru2 Sb3 111.45(6)
Sb2 Ru2 Sb3 77.016(8)
C24 Ru2 Sb4 149.41(8)
C20 Ru2 Sb4 148.38(6)
C21 Ru2 Sb4 110.92(6)
C23 Ru2 Sb4 112.00(8)
C22 Ru2 Sb4 94.15(6)
Sb2 Ru2 Sb4 108.863(7)
Sb3 Ru2 Sb4 60.563(6)
C24 Ru2 Sb5 132.30(8)
C20 Ru2 Sb5 99.30(6)
C21 Ru2 Sb5 96.95(5)
C23 Ru2 Sb5 158.76(6)
C22 Ru2 Sb5 126.63(7)
Sb2 Ru2 Sb5 66.125(6)
Sb3 Ru2 Sb5 108.951(9)
Sb4 Ru2 Sb5 76.843(6)
Ru1 Sb1 Sb2 60.594(6)
Ru1 Sb1 Sb3 106.736(7)
Sb2 Sb1 Sb3 73.507(7)
Ru2 Sb2 Ru1 104.079(8)
Ru2 Sb2 Sb1 101.521(8)
Ru1 Sb2 Sb1 57.902(7)
Ru2 Sb2 Sb5 57.272(6)
Ru1 Sb2 Sb5 58.311(7)
Sb1 Sb2 Sb5 101.083(8)
Ru2 Sb3 Sb4 59.722(7)
Ru2 Sb3 Sb1 99.961(8)
Sb4 Sb3 Sb1 102.993(7)
Ru2 Sb4 Sb3 59.716(6)
Ru2 Sb4 Sb6 99.727(7)
Sb3 Sb4 Sb6 102.193(9)
Ru2 Sb5 Sb6 101.128(7)
Ru2 Sb5 Ru1 102.820(7)
Sb6 Sb5 Ru1 57.534(5)
Ru2 Sb5 Sb2 56.603(6)
Sb6 Sb5 Sb2 99.972(8)
Ru1 Sb5 Sb2 57.428(5)
Ru1 Sb6 Sb5 61.266(8)
Ru1 Sb6 Sb4 106.818(8)
Sb5 Sb6 Sb4 73.431(6)
C11 C10 C14 107.70(18)
C11 C10 C15 125.4(2)
C14 C10 C15 126.8(2)
C11 C10 Ru1 71.66(11)
C14 C10 Ru1 70.93(11)
C15 C10 Ru1 125.98(15)
C12 C11 C10 108.13(16)
C12 C11 C16 126.1(2)
C10 C11 C16 125.6(2)
C12 C11 Ru1 72.14(11)
C10 C11 Ru1 70.08(11)
C16 C11 Ru1 126.95(14)
C11 C12 C13 108.64(17)
C11 C12 C17 125.71(18)
C13 C12 C17 125.29(19)
C11 C12 Ru1 70.62(11)
C13 C12 Ru1 70.43(11)
C17 C12 Ru1 130.27(15)
C14 C13 C12 107.67(17)
C14 C13 C18 125.64(18)
C12 C13 C18 126.15(19)
C14 C13 Ru1 70.24(11)
C12 C13 Ru1 71.76(11)
C18 C13 Ru1 129.99(15)
C13 C14 C10 107.85(17)
C13 C14 C19 125.17(19)
C10 C14 C19 126.8(2)
C13 C14 Ru1 71.71(11)
C10 C14 Ru1 70.64(11)
C19 C14 Ru1 126.76(15)
C10 C15 H15A 109.5
C10 C15 H15B 109.5
H15A C15 H15B 109.5
C10 C15 H15C 109.5
H15A C15 H15C 109.5
H15B C15 H15C 109.5
C11 C16 H16A 109.5
C11 C16 H16B 109.5
H16A C16 H16B 109.5
C11 C16 H16C 109.5
H16A C16 H16C 109.5
H16B C16 H16C 109.5
C12 C17 H17A 109.5
C12 C17 H17B 109.5
H17A C17 H17B 109.5
C12 C17 H17C 109.5
H17A C17 H17C 109.5
H17B C17 H17C 109.5
C13 C18 H18A 109.5
C13 C18 H18B 109.5
H18A C18 H18B 109.5
C13 C18 H18C 109.5
H18A C18 H18C 109.5
H18B C18 H18C 109.5
C14 C19 H19A 109.5
C14 C19 H19B 109.5
H19A C19 H19B 109.5
C14 C19 H19C 109.5
H19A C19 H19C 109.5
H19B C19 H19C 109.5
C21 C20 C24 107.2(2)
C21 C20 C25 124.9(2)
C24 C20 C25 127.6(2)
C21 C20 Ru2 71.19(12)
C24 C20 Ru2 71.00(13)
C25 C20 Ru2 128.30(16)
C22 C21 C20 108.44(19)
C22 C21 C26 125.2(2)
C20 C21 C26 125.8(2)
C22 C21 Ru2 72.55(13)
C20 C21 Ru2 71.08(12)
C26 C21 Ru2 128.64(15)
C23 C22 C21 108.3(2)
C23 C22 C27 125.9(3)
C21 C22 C27 125.4(3)
C23 C22 Ru2 71.63(14)
C21 C22 Ru2 70.26(12)
C27 C22 Ru2 129.20(17)
C22 C23 C24 108.3(2)
C22 C23 C28 126.2(3)
C24 C23 C28 125.2(3)
C22 C23 Ru2 71.74(13)
C24 C23 Ru2 70.05(13)
C28 C23 Ru2 129.17(18)
C23 C24 C20 107.7(2)
C23 C24 C29 127.8(3)
C20 C24 C29 124.2(3)
C23 C24 Ru2 72.40(13)
C20 C24 Ru2 71.08(12)
C29 C24 Ru2 126.34(17)
C20 C25 H25A 109.5
C20 C25 H25B 109.5
H25A C25 H25B 109.5
C20 C25 H25C 109.5
H25A C25 H25C 109.5
H25B C25 H25C 109.5
C21 C26 H26A 109.5
C21 C26 H26B 109.5
H26A C26 H26B 109.5
C21 C26 H26C 109.5
H26A C26 H26C 109.5
H26B C26 H26C 109.5
C22 C27 H27A 109.5
C22 C27 H27B 109.5
H27A C27 H27B 109.5
C22 C27 H27C 109.5
H27A C27 H27C 109.5
H27B C27 H27C 109.5
C23 C28 H28A 109.5
C23 C28 H28B 109.5
H28A C28 H28B 109.5
C23 C28 H28C 109.5
H28A C28 H28C 109.5
H28B C28 H28C 109.5
C24 C29 H29A 109.5
C24 C29 H29B 109.5
H29A C29 H29B 109.5
C24 C29 H29C 109.5
H29A C29 H29C 109.5
H29B C29 H29C 109.5
O12A K1 O21A 120.35(5)
O12A K1 O24A 98.87(5)
O21A K1 O24A 60.55(5)
O12A K1 O6A 97.81(5)
O21A K1 O6A 137.84(5)
O24A K1 O6A 98.92(5)
O12A K1 O15A 58.85(4)
O21A K1 O15A 95.19(5)
O24A K1 O15A 134.75(5)
O6A K1 O15A 121.36(5)
O12A K1 O3A 135.94(5)
O21A K1 O3A 97.80(5)
O24A K1 O3A 120.02(5)
O6A K1 O3A 58.82(5)
O15A K1 O3A 99.47(4)
O12A K1 N9A 61.29(5)
O21A K1 N9A 120.59(5)
O24A K1 N9A 60.83(5)
O6A K1 N9A 61.01(5)
O15A K1 N9A 119.75(5)
O3A K1 N9A 118.96(5)
O12A K1 N18A 118.48(5)
O21A K1 N18A 60.45(5)
O24A K1 N18A 120.17(5)
O6A K1 N18A 118.20(5)
O15A K1 N18A 59.90(5)
O3A K1 N18A 60.40(5)
N9A K1 N18A 178.95(5)
N18A C1A C2A 114.7(2)
N18A C1A H1A1 108.6
C2A C1A H1A1 108.6
N18A C1A H1A2 108.6
C2A C1A H1A2 108.6
H1A1 C1A H1A2 107.6
O3A C2A C1A 109.5(2)
O3A C2A H2A1 109.8
C1A C2A H2A1 109.8
O3A C2A H2A2 109.8
C1A C2A H2A2 109.8
H2A1 C2A H2A2 108.2
C2A O3A C4A 110.79(18)
C2A O3A K1 116.06(13)
C4A O3A K1 115.05(13)
O3A C4A C5A 108.96(19)
O3A C4A H4A1 109.9
C5A C4A H4A1 109.9
O3A C4A H4A2 109.9
C5A C4A H4A2 109.9
H4A1 C4A H4A2 108.3
O6A C5A C4A 109.08(19)
O6A C5A H5A1 109.9
C4A C5A H5A1 109.9
O6A C5A H5A2 109.9
C4A C5A H5A2 109.9
H5A1 C5A H5A2 108.3
C7A O6A C5A 110.42(17)
C7A O6A K1 114.93(12)
C5A O6A K1 115.75(14)
O6A C7A C8A 108.93(18)
O6A C7A H7A1 109.9
C8A C7A H7A1 109.9
O6A C7A H7A2 109.9
C8A C7A H7A2 109.9
H7A1 C7A H7A2 108.3
N9A C8A C7A 113.6(2)
N9A C8A H8A1 108.8
C7A C8A H8A1 108.8
N9A C8A H8A2 108.8
C7A C8A H8A2 108.8
H8A1 C8A H8A2 107.7
C10A N9A C8A 109.56(19)
C10A N9A C26A 110.11(19)
C8A N9A C26A 109.89(19)
C10A N9A K1 108.54(13)
C8A N9A K1 109.30(13)
C26A N9A K1 109.42(15)
N9A C10A C11A 114.96(18)
N9A C10A H10A 108.5
C11A C10A H10A 108.5
N9A C10A H10B 108.5
C11A C10A H10B 108.5
H10A C10A H10B 107.5
O12A C11A C10A 109.24(19)
O12A C11A H11A 109.8
C10A C11A H11A 109.8
O12A C11A H11B 109.8
C10A C11A H11B 109.8
H11A C11A H11B 108.3
C13A O12A C11A 111.56(16)
C13A O12A K1 122.21(12)
C11A O12A K1 119.48(12)
O12A C13A C14A 108.82(18)
O12A C13A H13A 109.9
C14A C13A H13A 109.9
O12A C13A H13B 109.9
C14A C13A H13B 109.9
H13A C13A H13B 108.3
O15A C14A C13A 109.90(18)
O15A C14A H14A 109.7
C13A C14A H14A 109.7
O15A C14A H14B 109.7
C13A C14A H14B 109.7
H14A C14A H14B 108.2
C16A O15A C14A 112.02(16)
C16A O15A K1 118.31(13)
C14A O15A K1 111.77(12)
O15A C16A C17A 109.20(18)
O15A C16A H16D 109.8
C17A C16A H16D 109.8
O15A C16A H16E 109.8
C17A C16A H16E 109.8
H16D C16A H16E 108.3
N18A C17A C16A 114.57(19)
N18A C17A H17D 108.6
C16A C17A H17D 108.6
N18A C17A H17E 108.6
C16A C17A H17E 108.6
H17D C17A H17E 107.6
C19A N18A C1A 109.70(19)
C19A N18A C17A 109.9(2)
C1A N18A C17A 110.60(18)
C19A N18A K1 108.89(13)
C1A N18A K1 108.82(14)
C17A N18A K1 108.86(13)
N18A C19A C20A 114.1(2)
N18A C19A H19D 108.7
C20A C19A H19D 108.7
N18A C19A H19E 108.7
C20A C19A H19E 108.7
H19D C19A H19E 107.6
O21A C20A C19A 109.58(18)
O21A C20A H20A 109.8
C19A C20A H20A 109.8
O21A C20A H20B 109.8
C19A C20A H20B 109.8
H20A C20A H20B 108.2
C22A O21A C20A 111.1(2)
C22A O21A K1 116.56(15)
C20A O21A K1 118.43(13)
O21A C22A C23A 109.3(2)
O21A C22A H22A 109.8
C23A C22A H22A 109.8
O21A C22A H22B 109.8
C23A C22A H22B 109.8
H22A C22A H22B 108.3
O24A C23A C22A 109.8(2)
O24A C23A H23A 109.7
C22A C23A H23A 109.7
O24A C23A H23B 109.7
C22A C23A H23B 109.7
H23A C23A H23B 108.2
C25A O24A C23A 110.9(2)
C25A O24A K1 115.82(14)
C23A O24A K1 112.33(14)
O24A C25A C26A 109.0(2)
O24A C25A H25D 109.9
C26A C25A H25D 109.9
O24A C25A H25E 109.9
C26A C25A H25E 109.9
H25D C25A H25E 108.3
N9A C26A C25A 113.0(2)
N9A C26A H26D 109.0
C25A C26A H26D 109.0
N9A C26A H26E 109.0
C25A C26A H26E 109.0
H26D C26A H26E 107.8
O24B K2 O15B 119.84(5)
O24B K2 O12B 98.27(5)
O15B K2 O12B 60.57(5)
O24B K2 O6B 97.10(5)
O15B K2 O6B 138.42(5)
O12B K2 O6B 98.20(5)
O24B K2 O21B 61.34(5)
O15B K2 O21B 99.11(5)
O12B K2 O21B 141.02(5)
O6B K2 O21B 116.11(5)
O24B K2 O3B 138.28(5)
O15B K2 O3B 96.92(5)
O12B K2 O3B 117.90(5)
O6B K2 O3B 59.75(4)
O21B K2 O3B 96.10(5)
O24B K2 N9B 60.28(5)
O15B K2 N9B 120.41(5)
O12B K2 N9B 60.82(6)
O6B K2 N9B 60.46(5)
O21B K2 N9B 120.09(5)
O3B K2 N9B 118.99(5)
O24B K2 N18B 120.44(5)
O15B K2 N18B 60.21(5)
O12B K2 N18B 119.59(6)
O6B K2 N18B 118.40(5)
O21B K2 N18B 60.40(5)
O3B K2 N18B 59.86(4)
N9B K2 N18B 178.84(5)
N18B C1B C2B 113.4(2)
N18B C1B H1B1 108.9
C2B C1B H1B1 108.9
N18B C1B H1B2 108.9
C2B C1B H1B2 108.9
H1B1 C1B H1B2 107.7
O3B C2B C1B 108.93(18)
O3B C2B H2B1 109.9
C1B C2B H2B1 109.9
O3B C2B H2B2 109.9
C1B C2B H2B2 109.9
H2B1 C2B H2B2 108.3
C2B O3B C4B 111.01(17)
C2B O3B K2 118.83(12)
C4B O3B K2 114.29(12)
O3B C4B C5B 109.96(18)
O3B C4B H4B1 109.7
C5B C4B H4B1 109.7
O3B C4B H4B2 109.7
C5B C4B H4B2 109.7
H4B1 C4B H4B2 108.2
O6B C5B C4B 109.42(18)
O6B C5B H5B1 109.8
C4B C5B H5B1 109.8
O6B C5B H5B2 109.8
C4B C5B H5B2 109.8
H5B1 C5B H5B2 108.2
C7B O6B C5B 110.85(16)
C7B O6B K2 119.69(13)
C5B O6B K2 115.65(12)
O6B C7B C8B 109.47(17)
O6B C7B H7B1 109.8
C8B C7B H7B1 109.8
O6B C7B H7B2 109.8
C8B C7B H7B2 109.8
H7B1 C7B H7B2 108.2
N9B C8B C7B 114.00(19)
N9B C8B H8B1 108.8
C7B C8B H8B1 108.8
N9B C8B H8B2 108.8
C7B C8B H8B2 108.8
H8B1 C8B H8B2 107.6
C26B N9B C10B 110.6(2)
C26B N9B C8B 110.5(2)
C10B N9B C8B 110.52(18)
C26B N9B K2 108.34(13)
C10B N9B K2 107.76(15)
C8B N9B K2 109.06(13)
N9B C10B C11B 114.5(2)
N9B C10B H10C 108.6
C11B C10B H10C 108.6
N9B C10B H10D 108.6
C11B C10B H10D 108.6
H10C C10B H10D 107.6
O12B C11B C10B 109.2(2)
O12B C11B H11C 109.8
C10B C11B H11C 109.8
O12B C11B H11D 109.8
C10B C11B H11D 109.8
H11C C11B H11D 108.3
C11B O12B C13B 110.94(19)
C11B O12B K2 119.78(14)
C13B O12B K2 113.47(14)
O12B C13B C14B 109.1(2)
O12B C13B H13C 109.9
C14B C13B H13C 109.9
O12B C13B H13D 109.9
C14B C13B H13D 109.9
H13C C13B H13D 108.3
O15B C14B C13B 109.2(2)
O15B C14B H14C 109.8
C13B C14B H14C 109.8
O15B C14B H14D 109.8
C13B C14B H14D 109.8
H14C C14B H14D 108.3
C16B O15B C14B 111.56(19)
C16B O15B K2 120.49(13)
C14B O15B K2 116.28(15)
O15B C16B C17B 109.2(2)
O15B C16B H16F 109.8
C17B C16B H16F 109.8
O15B C16B H16G 109.8
C17B C16B H16G 109.8
H16F C16B H16G 108.3
N18B C17B C16B 114.0(2)
N18B C17B H17F 108.7
C16B C17B H17F 108.7
N18B C17B H17G 108.7
C16B C17B H17G 108.7
H17F C17B H17G 107.6
C19B N18B C1B 110.62(19)
C19B N18B C17B 110.00(19)
C1B N18B C17B 110.21(19)
C19B N18B K2 108.97(14)
C1B N18B K2 109.11(13)
C17B N18B K2 107.87(13)
N18B C19B C20B 114.0(2)
N18B C19B H19F 108.7
C20B C19B H19F 108.7
N18B C19B H19G 108.7
C20B C19B H19G 108.7
H19F C19B H19G 107.6
O21B C20B C19B 109.44(19)
O21B C20B H20C 109.8
C19B C20B H20C 109.8
O21B C20B H20D 109.8
C19B C20B H20D 109.8
H20C C20B H20D 108.2
C20B O21B C22B 109.92(17)
C20B O21B K2 117.82(13)
C22B O21B K2 111.31(13)
O21B C22B C23B 110.16(19)
O21B C22B H22C 109.6
C23B C22B H22C 109.6
O21B C22B H22D 109.6
C23B C22B H22D 109.6
H22C C22B H22D 108.1
O24B C23B C22B 109.7(2)
O24B C23B H23C 109.7
C22B C23B H23C 109.7
O24B C23B H23D 109.7
C22B C23B H23D 109.7
H23C C23B H23D 108.2
C25B O24B C23B 111.70(19)
C25B O24B K2 121.70(13)
C23B O24B K2 115.62(14)
O24B C25B C26B 109.7(2)
O24B C25B H25F 109.7
C26B C25B H25F 109.7
O24B C25B H25G 109.7
C26B C25B H25G 109.7
H25F C25B H25G 108.2
N9B C26B C25B 114.1(2)
N9B C26B H26F 108.7
C25B C26B H26F 108.7
N9B C26B H26G 108.7
C25B C26B H26G 108.7
H26F C26B H26G 107.6
C2C C1C H1C1 109.5
C2C C1C H1C2 109.5
H1C1 C1C H1C2 109.5
C2C C1C H1C3 109.5
H1C1 C1C H1C3 109.5
H1C2 C1C H1C3 109.5
C3C C2C C7C 118.3(3)
C3C C2C C1C 120.6(3)
C7C C2C C1C 121.0(3)
C4C C3C C2C 122.7(3)
C4C C3C H3C 118.7
C2C C3C H3C 118.7
C3C C4C C5C 119.1(3)
C3C C4C H4C 120.5
C5C C4C H4C 120.5
C6C C5C C4C 121.8(3)
C6C C5C H5C 119.1
C4C C5C H5C 119.1
C5C C6C C7C 118.6(3)
C5C C6C H6C 120.7
C7C C6C H6C 120.7
C2C C7C C6C 119.5(3)
C2C C7C H7C 120.3
C6C C7C H7C 120.3
C2D C1D H1D1 109.5
C2D C1D H1D2 109.5
H1D1 C1D H1D2 109.5
C2D C1D H1D3 109.5
H1D1 C1D H1D3 109.5
H1D2 C1D H1D3 109.5
C3D C2D C7D 120.0
C3D C2D C1D 120.5(3)
C7D C2D C1D 119.5(3)
C2D C3D C4D 120.0
C2D C3D H3D 120.0
C4D C3D H3D 120.0
C5D C4D C3D 120.0
C5D C4D H4D 120.0
C3D C4D H4D 120.0
C6D C5D C4D 120.0
C6D C5D H5D 120.0
C4D C5D H5D 120.0
C7D C6D C5D 120.0
C7D C6D H6D 120.0
C5D C6D H6D 120.0
C6D C7D C2D 120.0
C6D C7D H7D 120.0
C2D C7D H7D 120.0
C2E C1E H1E1 109.5
C2E C1E H1E2 109.5
H1E1 C1E H1E2 109.5
C2E C1E H1E3 109.5
H1E1 C1E H1E3 109.5
H1E2 C1E H1E3 109.5
C3E C2E C7E 120.0
C3E C2E C1E 119.5(4)
C7E C2E C1E 120.3(4)
C2E C3E C4E 120.0
C2E C3E H3E 120.0
C4E C3E H3E 120.0
C3E C4E C5E 120.0
C3E C4E H4E 120.0
C5E C4E H4E 120.0
C6E C5E C4E 120.0
C6E C5E H5E 120.0
C4E C5E H5E 120.0
C5E C6E C7E 120.0
C5E C6E H6E 120.0
C7E C6E H6E 120.0
C6E C7E C2E 120.0
C6E C7E H7E 120.0
C2E C7E H7E 120.0
C2F C1F H1F1 109.5
C2F C1F H1F2 109.5
H1F1 C1F H1F2 109.5
C2F C1F H1F3 109.5
H1F1 C1F H1F3 109.5
H1F2 C1F H1F3 109.5
C3F C2F C7F 120.0
C3F C2F C1F 121.3(4)
C7F C2F C1F 118.7(4)
C2F C3F C4F 120.0
C2F C3F H3F 120.0
C4F C3F H3F 120.0
C5F C4F C3F 120.0
C5F C4F H4F 120.0
C3F C4F H4F 120.0
C4F C5F C6F 120.0
C4F C5F H5F 120.0
C6F C5F H5F 120.0
C7F C6F C5F 120.0
C7F C6F H6F 120.0
C5F C6F H6F 120.0
C6F C7F C2F 120.0
C6F C7F H7F 120.0
C2F C7F H7F 120.0

loop_
_geom_bond_atom_site_label_1
_geom_bond_atom_site_label_2
_geom_bond_distance
Ru1 C10 2.191(2)
Ru1 C14 2.1944(19)
Ru1 C11 2.2115(19)
Ru1 C13 2.2138(18)
Ru1 C12 2.231(2)
Ru1 Sb6 2.6848(3)
Ru1 Sb1 2.6872(3)
Ru1 Sb2 2.7634(3)
Ru1 Sb5 2.7903(3)
Ru2 C24 2.206(2)
Ru2 C20 2.207(2)
Ru2 C21 2.209(2)
Ru2 C23 2.237(2)
Ru2 C22 2.239(2)
Ru2 Sb2 2.6969(3)
Ru2 Sb3 2.7093(3)
Ru2 Sb4 2.7094(3)
Ru2 Sb5 2.7175(3)
Sb1 Sb2 2.7878(2)
Sb1 Sb3 2.8371(3)
Sb2 Sb5 2.9538(2)
Sb3 Sb4 2.7324(2)
Sb4 Sb6 2.8519(3)
Sb5 Sb6 2.7886(3)
C10 C11 1.443(3)
C10 C14 1.443(3)
C10 C15 1.490(3)
C11 C12 1.419(3)
C11 C16 1.499(3)
C12 C13 1.440(3)
C12 C17 1.506(3)
C13 C14 1.437(3)
C13 C18 1.495(3)
C14 C19 1.493(3)
C15 H15A 0.9800
C15 H15B 0.9800
C15 H15C 0.9800
C16 H16A 0.9800
C16 H16B 0.9800
C16 H16C 0.9800
C17 H17A 0.9800
C17 H17B 0.9800
C17 H17C 0.9800
C18 H18A 0.9800
C18 H18B 0.9800
C18 H18C 0.9800
C19 H19A 0.9800
C19 H19B 0.9800
C19 H19C 0.9800
C20 C21 1.428(3)
C20 C24 1.434(3)
C20 C25 1.498(3)
C21 C22 1.419(3)
C21 C26 1.494(3)
C22 C23 1.407(4)
C22 C27 1.503(4)
C23 C24 1.431(4)
C23 C28 1.507(3)
C24 C29 1.511(3)
C25 H25A 0.9800
C25 H25B 0.9800
C25 H25C 0.9800
C26 H26A 0.9800
C26 H26B 0.9800
C26 H26C 0.9800
C27 H27A 0.9800
C27 H27B 0.9800
C27 H27C 0.9800
C28 H28A 0.9800
C28 H28B 0.9800
C28 H28C 0.9800
C29 H29A 0.9800
C29 H29B 0.9800
C29 H29C 0.9800
K1 O12A 2.7496(15)
K1 O21A 2.7951(16)
K1 O24A 2.8358(16)
K1 O6A 2.8603(16)
K1 O15A 2.8731(15)
K1 O3A 2.8859(15)
K1 N9A 2.9742(19)
K1 N18A 3.0181(19)
C1A N18A 1.469(3)
C1A C2A 1.505(4)
C1A H1A1 0.9900
C1A H1A2 0.9900
C2A O3A 1.419(3)
C2A H2A1 0.9900
C2A H2A2 0.9900
O3A C4A 1.424(3)
C4A C5A 1.493(4)
C4A H4A1 0.9900
C4A H4A2 0.9900
C5A O6A 1.425(3)
C5A H5A1 0.9900
C5A H5A2 0.9900
O6A C7A 1.418(3)
C7A C8A 1.516(3)
C7A H7A1 0.9900
C7A H7A2 0.9900
C8A N9A 1.471(3)
C8A H8A1 0.9900
C8A H8A2 0.9900
N9A C10A 1.468(3)
N9A C26A 1.473(3)
C10A C11A 1.502(3)
C10A H10A 0.9900
C10A H10B 0.9900
C11A O12A 1.427(3)
C11A H11A 0.9900
C11A H11B 0.9900
O12A C13A 1.416(3)
C13A C14A 1.488(3)
C13A H13A 0.9900
C13A H13B 0.9900
C14A O15A 1.427(2)
C14A H14A 0.9900
C14A H14B 0.9900
O15A C16A 1.421(3)
C16A C17A 1.499(3)
C16A H16D 0.9900
C16A H16E 0.9900
C17A N18A 1.471(3)
C17A H17D 0.9900
C17A H17E 0.9900
N18A C19A 1.464(3)
C19A C20A 1.503(4)
C19A H19D 0.9900
C19A H19E 0.9900
C20A O21A 1.423(3)
C20A H20A 0.9900
C20A H20B 0.9900
O21A C22A 1.418(3)
C22A C23A 1.498(4)
C22A H22A 0.9900
C22A H22B 0.9900
C23A O24A 1.433(3)
C23A H23A 0.9900
C23A H23B 0.9900
O24A C25A 1.418(3)
C25A C26A 1.509(4)
C25A H25D 0.9900
C25A H25E 0.9900
C26A H26D 0.9900
C26A H26E 0.9900
K2 O24B 2.7694(15)
K2 O15B 2.7841(16)
K2 O12B 2.7970(17)
K2 O6B 2.8181(15)
K2 O21B 2.8292(15)
K2 O3B 2.8486(14)
K2 N9B 2.980(2)
K2 N18B 3.0114(19)
C1B N18B 1.471(3)
C1B C2B 1.507(3)
C1B H1B1 0.9900
C1B H1B2 0.9900
C2B O3B 1.421(3)
C2B H2B1 0.9900
C2B H2B2 0.9900
O3B C4B 1.424(2)
C4B C5B 1.480(3)
C4B H4B1 0.9900
C4B H4B2 0.9900
C5B O6B 1.423(3)
C5B H5B1 0.9900
C5B H5B2 0.9900
O6B C7B 1.422(3)
C7B C8B 1.509(3)
C7B H7B1 0.9900
C7B H7B2 0.9900
C8B N9B 1.469(3)
C8B H8B1 0.9900
C8B H8B2 0.9900
N9B C26B 1.467(3)
N9B C10B 1.469(3)
C10B C11B 1.503(4)
C10B H10C 0.9900
C10B H10D 0.9900
C11B O12B 1.418(3)
C11B H11C 0.9900
C11B H11D 0.9900
O12B C13B 1.427(3)
C13B C14B 1.489(4)
C13B H13C 0.9900
C13B H13D 0.9900
C14B O15B 1.430(3)
C14B H14C 0.9900
C14B H14D 0.9900
O15B C16B 1.417(3)
C16B C17B 1.493(4)
C16B H16F 0.9900
C16B H16G 0.9900
C17B N18B 1.472(3)
C17B H17F 0.9900
C17B H17G 0.9900
N18B C19B 1.469(3)
C19B C20B 1.506(3)
C19B H19F 0.9900
C19B H19G 0.9900
C20B O21B 1.420(3)
C20B H20C 0.9900
C20B H20D 0.9900
O21B C22B 1.429(3)
C22B C23B 1.488(4)
C22B H22C 0.9900
C22B H22D 0.9900
C23B O24B 1.425(3)
C23B H23C 0.9900
C23B H23D 0.9900
O24B C25B 1.411(3)
C25B C26B 1.496(4)
C25B H25F 0.9900
C25B H25G 0.9900
C26B H26F 0.9900
C26B H26G 0.9900
C1C C2C 1.501(4)
C1C H1C1 0.9800
C1C H1C2 0.9800
C1C H1C3 0.9800
C2C C3C 1.383(4)
C2C C7C 1.387(4)
C3C C4C 1.339(4)
C3C H3C 0.9500
C4C C5C 1.374(4)
C4C H4C 0.9500
C5C C6C 1.361(4)
C5C H5C 0.9500
C6C C7C 1.420(4)
C6C H6C 0.9500
C7C H7C 0.9500
C1D C2D 1.498(6)
C1D H1D1 0.9800
C1D H1D2 0.9800
C1D H1D3 0.9800
C2D C3D 1.3900
C2D C7D 1.3900
C3D C4D 1.3900
C3D H3D 0.9500
C4D C5D 1.3900
C4D H4D 0.9500
C5D C6D 1.3900
C5D H5D 0.9500
C6D C7D 1.3900
C6D H6D 0.9500
C7D H7D 0.9500
C1E C2E 1.506(6)
C1E H1E1 0.9800
C1E H1E2 0.9800
C1E H1E3 0.9800
C2E C3E 1.3900
C2E C7E 1.3900
C3E C4E 1.3900
C3E H3E 0.9500
C4E C5E 1.3900
C4E H4E 0.9500
C5E C6E 1.3900
C5E H5E 0.9500
C6E C7E 1.3900
C6E H6E 0.9500
C7E H7E 0.9500
C1F C2F 1.503(6)
C1F H1F1 0.9800
C1F H1F2 0.9800
C1F H1F3 0.9800
C2F C3F 1.3900
C2F C7F 1.3900
C3F C4F 1.3900
C3F H3F 0.9500
C4F C5F 1.3900
C4F H4F 0.9500
C5F C6F 1.3900
C5F H5F 0.9500
C6F C7F 1.3900
C6F H6F 0.9500
C7F H7F 0.9500

loop_
_geom_torsion_atom_site_label_1
_geom_torsion_atom_site_label_2
_geom_torsion_atom_site_label_3
_geom_torsion_atom_site_label_4
_geom_torsion
C14 C10 C11 C12 -0.3(2)
C15 C10 C11 C12 175.9(2)
Ru1 C10 C11 C12 -62.49(14)
C14 C10 C11 C16 -176.05(19)
C15 C10 C11 C16 0.2(3)
Ru1 C10 C11 C16 121.8(2)
C14 C10 C11 Ru1 62.15(14)
C15 C10 C11 Ru1 -121.6(2)
C10 C11 C12 C13 0.7(2)
C16 C11 C12 C13 176.42(19)
Ru1 C11 C12 C13 -60.44(14)
C10 C11 C12 C17 -172.59(19)
C16 C11 C12 C17 3.1(3)
Ru1 C11 C12 C17 126.2(2)
C10 C11 C12 Ru1 61.18(14)
C16 C11 C12 Ru1 -123.1(2)
C11 C12 C13 C14 -0.8(2)
C17 C12 C13 C14 172.52(19)
Ru1 C12 C13 C14 -61.41(13)
C11 C12 C13 C18 -172.77(19)
C17 C12 C13 C18 0.6(3)
Ru1 C12 C13 C18 126.7(2)
C11 C12 C13 Ru1 60.56(14)
C17 C12 C13 Ru1 -126.1(2)
C12 C13 C14 C10 0.6(2)
C18 C13 C14 C10 172.61(19)
Ru1 C13 C14 C10 -61.75(14)
C12 C13 C14 C19 -175.1(2)
C18 C13 C14 C19 -3.1(3)
Ru1 C13 C14 C19 122.6(2)
C12 C13 C14 Ru1 62.38(13)
C18 C13 C14 Ru1 -125.6(2)
C11 C10 C14 C13 -0.2(2)
C15 C10 C14 C13 -176.4(2)
Ru1 C10 C14 C13 62.44(14)
C11 C10 C14 C19 175.4(2)
C15 C10 C14 C19 -0.8(4)
Ru1 C10 C14 C19 -122.0(2)
C11 C10 C14 Ru1 -62.62(14)
C15 C10 C14 Ru1 121.2(2)
C24 C20 C21 C22 -1.1(2)
C25 C20 C21 C22 172.5(2)
Ru2 C20 C21 C22 -63.35(15)
C24 C20 C21 C26 -173.2(2)
C25 C20 C21 C26 0.4(3)
Ru2 C20 C21 C26 124.5(2)
C24 C20 C21 Ru2 62.27(14)
C25 C20 C21 Ru2 -124.1(2)
C20 C21 C22 C23 0.6(2)
C26 C21 C22 C23 172.7(2)
Ru2 C21 C22 C23 -61.86(16)
C20 C21 C22 C27 -172.9(2)
C26 C21 C22 C27 -0.7(4)
Ru2 C21 C22 C27 124.7(2)
C20 C21 C22 Ru2 62.41(14)
C26 C21 C22 Ru2 -125.4(2)
C21 C22 C23 C24 0.2(3)
C27 C22 C23 C24 173.6(2)
Ru2 C22 C23 C24 -60.79(16)
C21 C22 C23 C28 -173.4(2)
C27 C22 C23 C28 0.1(4)
Ru2 C22 C23 C28 125.6(3)
C21 C22 C23 Ru2 60.99(15)
C27 C22 C23 Ru2 -125.6(2)
C22 C23 C24 C20 -0.9(3)
C28 C23 C24 C20 172.8(2)
Ru2 C23 C24 C20 -62.73(15)
C22 C23 C24 C29 -175.4(2)
C28 C23 C24 C29 -1.8(4)
Ru2 C23 C24 C29 122.7(2)
C22 C23 C24 Ru2 61.86(16)
C28 C23 C24 Ru2 -124.5(2)
C21 C20 C24 C23 1.2(2)
C25 C20 C24 C23 -172.2(2)
Ru2 C20 C24 C23 63.58(16)
C21 C20 C24 C29 176.0(2)
C25 C20 C24 C29 2.6(4)
Ru2 C20 C24 C29 -121.6(2)
C21 C20 C24 Ru2 -62.40(14)
C25 C20 C24 Ru2 124.2(2)
N18A C1A C2A O3A 65.9(3)
C1A C2A O3A C4A 176.8(2)
C1A C2A O3A K1 -49.6(2)
C2A O3A C4A C5A -177.2(2)
K1 O3A C4A C5A 48.7(2)
O3A C4A C5A O6A -65.0(3)
C4A C5A O6A C7A -178.1(2)
C4A C5A O6A K1 49.2(2)
C5A O6A C7A C8A 174.9(2)
K1 O6A C7A C8A -51.9(2)
O6A C7A C8A N9A 67.0(3)
C7A C8A N9A C10A -163.28(19)
C7A C8A N9A C26A 75.6(3)
C7A C8A N9A K1 -44.5(2)
C8A N9A C10A C11A 76.4(2)
C26A N9A C10A C11A -162.6(2)
K1 N9A C10A C11A -42.8(2)
N9A C10A C11A O12A 60.7(3)
C10A C11A O12A C13A 161.88(18)
C10A C11A O12A K1 -46.3(2)
C11A O12A C13A C14A -173.93(17)
K1 O12A C13A C14A 35.1(2)
O12A C13A C14A O15A -58.8(2)
C13A C14A O15A C16A -170.28(18)
C13A C14A O15A K1 54.3(2)
C14A O15A C16A C17A -178.05(19)
K1 O15A C16A C17A -45.8(2)
O15A C16A C17A N18A 64.1(3)
C2A C1A N18A C19A -163.9(2)
C2A C1A N18A C17A 74.6(3)
C2A C1A N18A K1 -44.9(2)
C16A C17A N18A C19A 72.0(2)
C16A C17A N18A C1A -166.7(2)
C16A C17A N18A K1 -47.2(2)
C1A N18A C19A C20A 76.1(2)
C17A N18A C19A C20A -162.03(19)
K1 N18A C19A C20A -42.8(2)
N18A C19A C20A O21A 62.9(3)
C19A C20A O21A C22A 171.9(2)
C19A C20A O21A K1 -49.2(2)
C20A O21A C22A C23A -176.0(2)
K1 O21A C22A C23A 44.2(3)
O21A C22A C23A O24A -64.4(3)
C22A C23A O24A C25A -177.2(2)
C22A C23A O24A K1 51.4(3)
C23A O24A C25A C26A 178.7(2)
K1 O24A C25A C26A -51.7(2)
C10A N9A C26A C25A 74.6(3)
C8A N9A C26A C25A -164.6(2)
K1 N9A C26A C25A -44.6(3)
O24A C25A C26A N9A 66.4(3)
N18B C1B C2B O3B -64.3(3)
C1B C2B O3B C4B -177.98(19)
C1B C2B O3B K2 46.4(2)
C2B O3B C4B C5B 174.50(19)
K2 O3B C4B C5B -47.8(2)
O3B C4B C5B O6B 64.0(2)
C4B C5B O6B C7B 171.61(19)
C4B C5B O6B K2 -48.0(2)
C5B O6B C7B C8B -179.1(2)
K2 O6B C7B C8B 42.3(2)
O6B C7B C8B N9B -61.5(3)
C7B C8B N9B C26B 166.6(2)
C7B C8B N9B C10B -70.7(3)
C7B C8B N9B K2 47.6(2)
C26B N9B C10B C11B -69.8(3)
C8B N9B C10B C11B 167.5(2)
K2 N9B C10B C11B 48.4(2)
N9B C10B C11B O12B -62.5(3)
C10B C11B O12B C13B 177.4(2)
C10B C11B O12B K2 42.2(3)
C11B O12B C13B C14B 169.5(2)
K2 O12B C13B C14B -52.3(2)
O12B C13B C14B O15B 63.7(3)
C13B C14B O15B C16B 173.3(2)
C13B C14B O15B K2 -43.3(2)
C14B O15B C16B C17B -173.7(2)
K2 O15B C16B C17B 44.6(2)
O15B C16B C17B N18B -62.5(3)
C2B C1B N18B C19B -72.3(3)
C2B C1B N18B C17B 165.8(2)
C2B C1B N18B K2 47.5(2)
C16B C17B N18B C19B 165.7(2)
C16B C17B N18B C1B -72.1(2)
C16B C17B N18B K2 46.9(2)
C1B N18B C19B C20B 164.3(2)
C17B N18B C19B C20B -73.7(3)
K2 N18B C19B C20B 44.4(2)
N18B C19B C20B O21B -64.0(3)
C19B C20B O21B C22B 177.7(2)
C19B C20B O21B K2 48.8(2)
C20B O21B C22B C23B 176.4(2)
K2 O21B C22B C23B -51.2(2)
O21B C22B C23B O24B 65.3(3)
C22B C23B O24B C25B 170.5(2)
C22B C23B O24B K2 -44.7(3)
C23B O24B C25B C26B -178.0(2)
K2 O24B C25B C26B 39.6(3)
C10B N9B C26B C25B 165.7(2)
C8B N9B C26B C25B -71.6(3)
K2 N9B C26B C25B 47.8(3)
O24B C25B C26B N9B -59.6(3)
C7C C2C C3C C4C 0.0(4)
C1C C2C C3C C4C -176.4(3)
C2C C3C C4C C5C -0.3(4)
C3C C4C C5C C6C 0.3(4)
C4C C5C C6C C7C 0.2(4)
C3C C2C C7C C6C 0.5(4)
C1C C2C C7C C6C 176.8(3)
C5C C6C C7C C2C -0.5(4)
C7D C2D C3D C4D 0.0
C1D C2D C3D C4D -177.4(7)
C2D C3D C4D C5D 0.0
C3D C4D C5D C6D 0.0
C4D C5D C6D C7D 0.0
C5D C6D C7D C2D 0.0
C3D C2D C7D C6D 0.0
C1D C2D C7D C6D 177.4(7)
C7E C2E C3E C4E 0.0
C1E C2E C3E C4E -175.0(9)
C2E C3E C4E C5E 0.0
C3E C4E C5E C6E 0.0
C4E C5E C6E C7E 0.0
C5E C6E C7E C2E 0.0
C3E C2E C7E C6E 0.0
C1E C2E C7E C6E 175.0(9)
C7F C2F C3F C4F 0.0
C1F C2F C3F C4F 178.2(16)
C2F C3F C4F C5F 0.0
C3F C4F C5F C6F 0.0
C4F C5F C6F C7F 0.0
C5F C6F C7F C2F 0.0
C3F C2F C7F C6F 0.0
C1F C2F C7F C6F -178.2(16)
